data_4106566
loop_
_publ_author_name
'Da-Wei Fu'
'Wen Zhang'
'Hong-Ling Cai'
'Yi Zhang'
'Jia-Zhen Ge'
'Ren-Gen Xiong'
'Songping D. Huang'

_publ_section_title
;
 Supramolecular Bola-Like Ferroelectric: 4-Methoxyanilinium
 Tetrafluoroborate-18-crown-6
;
_journal_name_full 'Journal of the American Chemical Society'
_journal_page_first 12780
_journal_page_last 12786
_journal_paper_doi 10.1021/ja204540g
_journal_volume 133
_journal_year 2011
_chemical_formula_sum 'C19 H34 B F4 N O7'
_chemical_formula_weight 475.28
_chemical_name_systematic
; 
 ? 
;
_space_group_IT_number 33
_symmetry_cell_setting orthorhombic
_symmetry_space_group_name_Hall 'P 2c -2n'
_symmetry_space_group_name_H-M 'P n a 21'
_atom_sites_solution_hydrogens geom
_atom_sites_solution_primary direct
_atom_sites_solution_secondary difmap
_audit_creation_method SHELXL-97
_cell_angle_alpha 90.00
_cell_angle_beta 90.00
_cell_angle_gamma 90.00
_cell_formula_units_Z 4
_cell_length_a 15.913(3)
_cell_length_b 12.505(3)
_cell_length_c 11.285(2)
_cell_measurement_temperature 93(2)
_cell_volume 2245.6(8)
_computing_structure_refinement 'SHELXL-97 (Sheldrick, 1997)'
_computing_structure_solution 'SHELXS-97 (Sheldrick, 1990)'
_diffrn_ambient_temperature 93(2)
_diffrn_measured_fraction_theta_full 0.996
_diffrn_measured_fraction_theta_max 0.996
_diffrn_radiation_monochromator graphite
_diffrn_radiation_source 'fine-focus sealed tube'
_diffrn_radiation_type MoK\a
_diffrn_radiation_wavelength 0.71073
_diffrn_reflns_av_R_equivalents 0.0291
_diffrn_reflns_av_sigmaI/netI 0.0253
_diffrn_reflns_limit_h_max 20
_diffrn_reflns_limit_h_min -20
_diffrn_reflns_limit_k_max 16
_diffrn_reflns_limit_k_min -16
_diffrn_reflns_limit_l_max 14
_diffrn_reflns_limit_l_min -14
_diffrn_reflns_number 21554
_diffrn_reflns_theta_full 27.47
_diffrn_reflns_theta_max 27.47
_diffrn_reflns_theta_min 2.07
_exptl_absorpt_coefficient_mu 0.125
_exptl_crystal_density_diffrn 1.406
_exptl_crystal_F_000 1008
_refine_diff_density_max 0.237
_refine_diff_density_min -0.204
_refine_diff_density_rms 0.041
_refine_ls_abs_structure_details 'Flack H D (1983), Acta Cryst. A39, 876-881'
_refine_ls_abs_structure_Flack 0.0(4)
_refine_ls_extinction_method none
_refine_ls_goodness_of_fit_ref 1.041
_refine_ls_hydrogen_treatment mixed
_refine_ls_matrix_type full
_refine_ls_number_parameters 291
_refine_ls_number_reflns 5136
_refine_ls_number_restraints 1
_refine_ls_restrained_S_all 1.041
_refine_ls_R_factor_all 0.0343
_refine_ls_R_factor_gt 0.0324
_refine_ls_shift/su_max 0.000
_refine_ls_shift/su_mean 0.000
_refine_ls_structure_factor_coef Fsqd
_refine_ls_weighting_details 'calc w=1/[\s^2^(Fo^2^)+(0.0464P)^2^+0.2787P] where P=(Fo^2^+2Fc^2^)/3'
_refine_ls_weighting_scheme calc
_refine_ls_wR_factor_gt 0.0788
_refine_ls_wR_factor_ref 0.0824
_reflns_number_gt 4923
_reflns_number_total 5136
_reflns_threshold_expression >2sigma(I)
_cod_data_source_file ja204540g_si_001_1.cif
_cod_data_source_block 93K
_cod_database_code 4106566

loop_
_symmetry_equiv_pos_as_xyz
'x, y, z'
'-x, -y, z+1/2'
'x+1/2, -y+1/2, z'
'-x+1/2, y+1/2, z+1/2'

loop_
_atom_site_label
_atom_site_type_symbol
_atom_site_fract_x
_atom_site_fract_y
_atom_site_fract_z
_atom_site_U_iso_or_equiv
_atom_site_adp_type
_atom_site_occupancy
_atom_site_symmetry_multiplicity
_atom_site_calc_flag
_atom_site_refinement_flags
F1 F 0.38051(6) 0.76143(8) 0.26010(8) 0.0254(2) Uani 1 1 d .
F2 F 0.37667(7) 0.76548(9) 0.46213(9) 0.0288(2) Uani 1 1 d .
F3 F 0.47820(5) 0.66834(6) 0.36729(10) 0.02291(17) Uani 1 1 d .
F4 F 0.34192(5) 0.61244(6) 0.36401(10) 0.02306(17) Uani 1 1 d .
B1 B 0.39391(9) 0.70227(11) 0.36360(18) 0.0172(3) Uani 1 1 d .
O1 O 0.29669(7) 0.08936(9) 0.15930(9) 0.0180(2) Uani 1 1 d .
O3 O 0.45823(5) 0.34484(6) 0.36702(11) 0.01631(18) Uani 1 1 d .
O4 O 0.39212(7) 0.28032(8) 0.58608(9) 0.0164(2) Uani 1 1 d .
O2 O 0.39650(7) 0.27780(9) 0.14462(9) 0.0170(2) Uani 1 1 d .
O5 O 0.29116(7) 0.09561(9) 0.57364(9) 0.0169(2) Uani 1 1 d .
O6 O 0.20794(6) 0.03099(7) 0.36420(11) 0.01826(19) Uani 1 1 d .
C11 C 0.20949(10) -0.03465(13) 0.26099(14) 0.0197(3) Uani 1 1 d .
H11A H 0.1572 -0.0772 0.2562 0.024 Uiso 1 1 calc R
H11B H 0.2576 -0.0846 0.2650 0.024 Uiso 1 1 calc R
C12 C 0.21741(10) 0.03534(13) 0.15341(15) 0.0203(3) Uani 1 1 d .
H12A H 0.2144 -0.0086 0.0806 0.024 Uiso 1 1 calc R
H12B H 0.1710 0.0881 0.1515 0.024 Uiso 1 1 calc R
C6 C 0.47109(10) 0.33322(13) 0.57646(14) 0.0171(3) Uani 1 1 d .
H6A H 0.5165 0.2800 0.5657 0.020 Uiso 1 1 calc R
H6B H 0.4827 0.3742 0.6497 0.020 Uiso 1 1 calc R
N1 N 0.80240(6) 0.27203(8) 0.36574(13) 0.0142(2) Uani 1 1 d .
H1C H 0.8483 0.2291 0.3726 0.021 Uiso 1 1 calc R
H1D H 0.7976 0.3135 0.4317 0.021 Uiso 1 1 calc R
H1E H 0.8081 0.3146 0.3008 0.021 Uiso 1 1 calc R
C4 C 0.47038(10) 0.40585(12) 0.26131(14) 0.0172(3) Uani 1 1 d .
H4A H 0.5228 0.4481 0.2673 0.021 Uiso 1 1 calc R
H4B H 0.4229 0.4559 0.2500 0.021 Uiso 1 1 calc R
C1 C 0.31861(11) 0.13894(13) 0.04914(13) 0.0191(3) Uani 1 1 d .
H1A H 0.2762 0.1935 0.0278 0.023 Uiso 1 1 calc R
H1B H 0.3206 0.0847 -0.0147 0.023 Uiso 1 1 calc R
C7 C 0.39377(10) 0.19943(13) 0.67567(13) 0.0182(3) Uani 1 1 d .
H7A H 0.4092 0.2313 0.7529 0.022 Uiso 1 1 calc R
H7B H 0.4360 0.1443 0.6554 0.022 Uiso 1 1 calc R
C3 C 0.47563(10) 0.33075(13) 0.15901(13) 0.0174(3) Uani 1 1 d .
H3A H 0.4898 0.3708 0.0860 0.021 Uiso 1 1 calc R
H3B H 0.5204 0.2773 0.1733 0.021 Uiso 1 1 calc R
O7 O 0.51024(7) 0.03121(9) 0.29419(11) 0.0242(2) Uani 1 1 d .
C5 C 0.46838(10) 0.40793(13) 0.47153(13) 0.0165(3) Uani 1 1 d .
H5A H 0.4209 0.4585 0.4797 0.020 Uiso 1 1 calc R
H5B H 0.5211 0.4497 0.4669 0.020 Uiso 1 1 calc R
C16 C 0.70249(9) 0.17534(12) 0.23890(13) 0.0176(3) Uani 1 1 d .
H16A H 0.7356 0.1953 0.1724 0.021 Uiso 1 1 calc R
C9 C 0.21132(10) 0.04267(13) 0.57483(14) 0.0180(3) Uani 1 1 d .
H9A H 0.1655 0.0960 0.5704 0.022 Uiso 1 1 calc R
H9B H 0.2047 0.0016 0.6492 0.022 Uiso 1 1 calc R
C18 C 0.58179(9) 0.08774(11) 0.32109(14) 0.0183(3) Uani 1 1 d .
C10 C 0.20685(10) -0.03144(13) 0.47015(14) 0.0189(3) Uani 1 1 d .
H10A H 0.2554 -0.0810 0.4710 0.023 Uiso 1 1 calc R
H10B H 0.1546 -0.0744 0.4738 0.023 Uiso 1 1 calc R
C8 C 0.30826(10) 0.14984(13) 0.68333(13) 0.0181(3) Uani 1 1 d .
H8A H 0.3063 0.0984 0.7500 0.022 Uiso 1 1 calc R
H8B H 0.2654 0.2058 0.6974 0.022 Uiso 1 1 calc R
C17 C 0.63016(10) 0.11633(11) 0.22350(13) 0.0187(3) Uani 1 1 d .
H17A H 0.6133 0.0952 0.1462 0.022 Uiso 1 1 calc R
C15 C 0.72676(8) 0.20566(9) 0.35310(15) 0.0159(3) Uani 1 1 d .
C14 C 0.67980(9) 0.17659(12) 0.44997(14) 0.0188(3) Uani 1 1 d .
H14A H 0.6971 0.1973 0.5272 0.023 Uiso 1 1 calc R
C2 C 0.40306(10) 0.19020(13) 0.06342(14) 0.0188(3) Uani 1 1 d .
H2A H 0.4439 0.1371 0.0938 0.023 Uiso 1 1 calc R
H2B H 0.4234 0.2163 -0.0143 0.023 Uiso 1 1 calc R
C13 C 0.60625(10) 0.11630(12) 0.43474(14) 0.0197(3) Uani 1 1 d .
H13A H 0.5737 0.0953 0.5013 0.024 Uiso 1 1 calc R
C19 C 0.45222(10) 0.01068(13) 0.38736(15) 0.0284(4) Uani 1 1 d .
H19A H 0.4012 -0.0217 0.3546 0.043 Uiso 1 1 calc R
H19B H 0.4378 0.0780 0.4269 0.043 Uiso 1 1 calc R
H19C H 0.4777 -0.0384 0.4448 0.043 Uiso 1 1 calc R

loop_
_atom_site_aniso_label
_atom_site_aniso_U_11
_atom_site_aniso_U_22
_atom_site_aniso_U_33
_atom_site_aniso_U_23
_atom_site_aniso_U_13
_atom_site_aniso_U_12
F1 0.0266(5) 0.0274(5) 0.0223(5) 0.0071(4) -0.0017(4) -0.0012(4)
F2 0.0329(6) 0.0303(6) 0.0233(5) -0.0096(4) 0.0049(4) 0.0007(4)
F3 0.0171(4) 0.0320(4) 0.0196(4) 0.0005(5) -0.0004(4) 0.0001(3)
F4 0.0199(4) 0.0214(4) 0.0279(4) 0.0009(5) -0.0016(5) -0.0029(3)
B1 0.0165(6) 0.0193(6) 0.0158(6) -0.0020(7) -0.0007(8) 0.0003(5)
O1 0.0184(5) 0.0205(6) 0.0150(5) 0.0004(4) -0.0015(4) -0.0033(4)
O3 0.0212(4) 0.0150(4) 0.0127(4) 0.0007(5) 0.0003(5) -0.0033(3)
O4 0.0165(5) 0.0180(5) 0.0147(5) 0.0033(4) -0.0013(4) -0.0014(4)
O2 0.0164(5) 0.0184(5) 0.0162(5) -0.0025(4) 0.0017(4) -0.0005(4)
O5 0.0164(5) 0.0200(6) 0.0144(5) -0.0003(4) 0.0027(4) -0.0036(4)
O6 0.0235(5) 0.0139(4) 0.0174(4) 0.0005(5) -0.0012(5) -0.0023(3)
C11 0.0202(7) 0.0158(7) 0.0231(8) -0.0045(6) -0.0020(6) -0.0027(6)
C12 0.0176(7) 0.0196(8) 0.0236(8) -0.0044(6) -0.0042(6) -0.0019(6)
C6 0.0169(7) 0.0191(8) 0.0152(7) -0.0008(6) -0.0018(6) -0.0011(6)
N1 0.0139(5) 0.0144(5) 0.0143(5) -0.0002(5) -0.0011(6) 0.0008(4)
C4 0.0184(7) 0.0154(7) 0.0179(7) 0.0041(6) 0.0008(6) -0.0011(5)
C1 0.0235(8) 0.0209(8) 0.0128(7) -0.0006(5) -0.0017(6) 0.0006(6)
C7 0.0234(8) 0.0173(7) 0.0138(7) 0.0022(5) -0.0016(6) 0.0024(6)
C3 0.0152(7) 0.0200(7) 0.0169(7) 0.0029(6) 0.0022(6) -0.0020(6)
O7 0.0183(5) 0.0261(5) 0.0283(6) -0.0027(4) 0.0030(5) -0.0071(4)
C5 0.0177(7) 0.0165(7) 0.0155(7) -0.0022(5) -0.0012(5) -0.0029(6)
C16 0.0186(7) 0.0163(7) 0.0179(7) -0.0001(5) -0.0001(6) 0.0012(5)
C9 0.0158(7) 0.0196(8) 0.0185(7) 0.0020(6) 0.0035(5) -0.0028(6)
C18 0.0161(7) 0.0132(6) 0.0255(7) 0.0000(5) -0.0001(5) 0.0032(5)
C10 0.0181(7) 0.0154(7) 0.0232(8) 0.0045(6) 0.0008(6) -0.0038(6)
C8 0.0225(7) 0.0183(7) 0.0135(7) 0.0002(5) 0.0022(6) 0.0006(6)
C17 0.0207(7) 0.0176(7) 0.0179(7) -0.0030(5) 0.0008(6) 0.0003(5)
C15 0.0145(6) 0.0118(5) 0.0215(7) -0.0006(6) 0.0005(6) 0.0021(4)
C14 0.0209(7) 0.0173(7) 0.0182(7) 0.0009(5) -0.0001(6) 0.0024(6)
C2 0.0217(7) 0.0197(7) 0.0149(7) -0.0016(5) 0.0036(6) 0.0007(6)
C13 0.0207(7) 0.0186(7) 0.0197(7) 0.0028(6) 0.0052(6) 0.0029(6)
C19 0.0171(7) 0.0337(8) 0.0343(10) 0.0099(7) 0.0011(6) -0.0032(6)

loop_
_atom_type_symbol
_atom_type_description
_atom_type_scat_dispersion_real
_atom_type_scat_dispersion_imag
_atom_type_scat_source
C C 0.0033 0.0016 'International Tables Vol C Tables 4.2.6.8 and 6.1.1.4'
H H 0.0000 0.0000 'International Tables Vol C Tables 4.2.6.8 and 6.1.1.4'
B B 0.0013 0.0007 'International Tables Vol C Tables 4.2.6.8 and 6.1.1.4'
N N 0.0061 0.0033 'International Tables Vol C Tables 4.2.6.8 and 6.1.1.4'
O O 0.0106 0.0060 'International Tables Vol C Tables 4.2.6.8 and 6.1.1.4'
F F 0.0171 0.0103 'International Tables Vol C Tables 4.2.6.8 and 6.1.1.4'

loop_
_geom_angle_atom_site_label_1
_geom_angle_atom_site_label_2
_geom_angle_atom_site_label_3
_geom_angle
F2 B1 F4 109.75(13)
F2 B1 F1 109.68(11)
F4 B1 F1 109.77(13)
F2 B1 F3 109.59(13)
F4 B1 F3 108.81(11)
F1 B1 F3 109.23(13)
C1 O1 C12 112.22(12)
C5 O3 C4 112.28(9)
C6 O4 C7 111.48(11)
C3 O2 C2 111.23(11)
C9 O5 C8 112.19(11)
C11 O6 C10 111.69(9)
O6 C11 C12 109.06(12)
O6 C11 H11A 109.9
C12 C11 H11A 109.9
O6 C11 H11B 109.9
C12 C11 H11B 109.9
H11A C11 H11B 108.3
O1 C12 C11 108.12(12)
O1 C12 H12A 110.1
C11 C12 H12A 110.1
O1 C12 H12B 110.1
C11 C12 H12B 110.1
H12A C12 H12B 108.4
O4 C6 C5 108.80(12)
O4 C6 H6A 109.9
C5 C6 H6A 109.9
O4 C6 H6B 109.9
C5 C6 H6B 109.9
H6A C6 H6B 108.3
C15 N1 H1C 109.5
C15 N1 H1D 109.5
H1C N1 H1D 109.5
C15 N1 H1E 109.5
H1C N1 H1E 109.5
H1D N1 H1E 109.5
O3 C4 C3 108.53(12)
O3 C4 H4A 110.0
C3 C4 H4A 110.0
O3 C4 H4B 110.0
C3 C4 H4B 110.0
H4A C4 H4B 108.4
O1 C1 C2 108.09(12)
O1 C1 H1A 110.1
C2 C1 H1A 110.1
O1 C1 H1B 110.1
C2 C1 H1B 110.1
H1A C1 H1B 108.4
O4 C7 C8 108.48(12)
O4 C7 H7A 110.0
C8 C7 H7A 110.0
O4 C7 H7B 110.0
C8 C7 H7B 110.0
H7A C7 H7B 108.4
O2 C3 C4 109.26(12)
O2 C3 H3A 109.8
C4 C3 H3A 109.8
O2 C3 H3B 109.8
C4 C3 H3B 109.8
H3A C3 H3B 108.3
C18 O7 C19 117.86(13)
O3 C5 C6 108.02(12)
O3 C5 H5A 110.1
C6 C5 H5A 110.1
O3 C5 H5B 110.1
C6 C5 H5B 110.1
H5A C5 H5B 108.4
C17 C16 C15 119.48(13)
C17 C16 H16A 120.3
C15 C16 H16A 120.3
O5 C9 C10 108.63(12)
O5 C9 H9A 110.0
C10 C9 H9A 110.0
O5 C9 H9B 110.0
C10 C9 H9B 110.0
H9A C9 H9B 108.3
O7 C18 C13 124.69(13)
O7 C18 C17 114.58(13)
C13 C18 C17 120.73(14)
O6 C10 C9 108.68(12)
O6 C10 H10A 110.0
C9 C10 H10A 110.0
O6 C10 H10B 110.0
C9 C10 H10B 110.0
H10A C10 H10B 108.3
O5 C8 C7 108.52(12)
O5 C8 H8A 110.0
C7 C8 H8A 110.0
O5 C8 H8B 110.0
C7 C8 H8B 110.0
H8A C8 H8B 108.4
C16 C17 C18 120.01(14)
C16 C17 H17A 120.0
C18 C17 H17A 120.0
C14 C15 C16 120.79(13)
C14 C15 N1 121.21(14)
C16 C15 N1 117.97(14)
C15 C14 C13 119.91(14)
C15 C14 H14A 120.0
C13 C14 H14A 120.0
O2 C2 C1 109.32(12)
O2 C2 H2A 109.8
C1 C2 H2A 109.8
O2 C2 H2B 109.8
C1 C2 H2B 109.8
H2A C2 H2B 108.3
C18 C13 C14 119.07(14)
C18 C13 H13A 120.5
C14 C13 H13A 120.5
O7 C19 H19A 109.5
O7 C19 H19B 109.5
H19A C19 H19B 109.5
O7 C19 H19C 109.5
H19A C19 H19C 109.5
H19B C19 H19C 109.5

loop_
_geom_bond_atom_site_label_1
_geom_bond_atom_site_label_2
_geom_bond_distance
F1 B1 1.399(2)
F2 B1 1.392(2)
F3 B1 1.4074(16)
F4 B1 1.3950(16)
O1 C1 1.4323(18)
O1 C12 1.4327(19)
O3 C5 1.4281(18)
O3 C4 1.4292(17)
O4 C6 1.4242(19)
O4 C7 1.4304(18)
O2 C3 1.4319(19)
O2 C2 1.4320(19)
O5 C9 1.4328(18)
O5 C8 1.4374(18)
O6 C11 1.4251(18)
O6 C10 1.4281(18)
C11 C12 1.502(2)
C11 H11A 0.9900
C11 H11B 0.9900
C12 H12A 0.9900
C12 H12B 0.9900
C6 C5 1.509(2)
C6 H6A 0.9900
C6 H6B 0.9900
N1 C15 1.4690(16)
N1 H1C 0.9100
N1 H1D 0.9100
N1 H1E 0.9100
C4 C3 1.491(2)
C4 H4A 0.9900
C4 H4B 0.9900
C1 C2 1.498(2)
C1 H1A 0.9900
C1 H1B 0.9900
C7 C8 1.498(2)
C7 H7A 0.9900
C7 H7B 0.9900
C3 H3A 0.9900
C3 H3B 0.9900
O7 C18 1.3742(17)
O7 C19 1.4226(19)
C5 H5A 0.9900
C5 H5B 0.9900
C16 C17 1.378(2)
C16 C15 1.398(2)
C16 H16A 0.9500
C9 C10 1.503(2)
C9 H9A 0.9900
C9 H9B 0.9900
C18 C13 1.387(2)
C18 C17 1.390(2)
C10 H10A 0.9900
C10 H10B 0.9900
C8 H8A 0.9900
C8 H8B 0.9900
C17 H17A 0.9500
C15 C14 1.373(2)
C14 C13 1.403(2)
C14 H14A 0.9500
C2 H2A 0.9900
C2 H2B 0.9900
C13 H13A 0.9500
C19 H19A 0.9800
C19 H19B 0.9800
C19 H19C 0.9800

loop_
_geom_hbond_atom_site_label_D
_geom_hbond_atom_site_label_H
_geom_hbond_atom_site_label_A
_geom_hbond_distance_DH
_geom_hbond_distance_HA
_geom_hbond_distance_DA
_geom_hbond_angle_DHA
_geom_hbond_site_symmetry_A
N1 H1C O3 0.91 1.98 2.8783(14) 169.3 3
N1 H1D O5 0.91 1.97 2.8768(18) 178.2 3
N1 H1E O1 0.91 2.01 2.9052(17) 169.1 3
N1 H1E O2 0.91 2.53 2.9761(18) 110.4 3
